data_1544528
loop_
_publ_author_name
'Zouihri, Hafid'
'Yamni, Khalid'
'Messouss, Youssef'
'Tijani, Najib'
'Messaoudi, Lahcen'

_publ_section_title
;
 Redetermination of
 <i>catena</i>-poly[[chloridolead(II)]-\m~2~-chlorido-di-\m~2~-thiourea-\k^4^<i>S</i>:<i>S</i>]
 at 100K
;
_journal_coeditor_code WM4030
_journal_issue 11
_journal_name_full IUCrData
_journal_page_first x161745
_journal_paper_doi 10.1107/S2414314616017454
_journal_volume 1
_journal_year 2016
_chemical_formula_iupac '[Pb Cl2 (C1 H4 N2 S1)2]'
_chemical_formula_moiety 'C2 H8 Cl2 N4 Pb S2'
_chemical_formula_sum 'C2 H8 Cl2 N4 Pb S2'
_chemical_formula_weight 430.33
_chemical_name_systematic <i>catena</i>-Poly[[chloridolead(II)]-\m~2~-chlorido-di-\m~2~-thiourea-\k^2^<i>S</i>:<i>S</i>]
_space_group_crystal_system orthorhombic
_space_group_IT_number 33
_space_group_name_Hall 'P 2c -2n'
_space_group_name_H-M_alt 'P n a 21'
_symmetry_space_group_name_Hall 'P 2c -2n'
_symmetry_space_group_name_H-M 'P n a 21'
_atom_sites_solution_hydrogens geom
_audit_creation_method SHELXL-2014/7
_cell_angle_alpha 90
_cell_angle_beta 90
_cell_angle_gamma 90
_cell_formula_units_Z 4
_cell_length_a 21.1951(6)
_cell_length_b 4.02800(10)
_cell_length_c 11.9433(3)
_cell_measurement_reflns_used 318
_cell_measurement_temperature 100(2)
_cell_measurement_theta_max 28.3
_cell_measurement_theta_min 1.5
_cell_volume 1019.65(5)
_computing_cell_refinement
;
SAINT (Bruker, 2009)
;
_computing_data_collection
;
APEX2 (Bruker, 2009)
;
_computing_data_reduction
;
SAINT (Bruker, 2009)
;
_computing_molecular_graphics
;
PLATON (Spek, 2009)
;
_computing_publication_material
;
publCIF (Westrip, 2010)
;
_computing_structure_refinement
;
SHELXL2014 (Sheldrick, 2015b)
;
_computing_structure_solution
;
SHELXT (Sheldrick, 2015a)
;
_diffrn_ambient_temperature 100(2)
_diffrn_measured_fraction_theta_full 0.999
_diffrn_measured_fraction_theta_max 1.000
_diffrn_measurement_device_type 'Bruker APEXII CCD detector'
_diffrn_measurement_method '\w and \f'
_diffrn_radiation_monochromator graphite
_diffrn_radiation_source 'fine-focus sealed tube'
_diffrn_radiation_type MoK\a
_diffrn_radiation_wavelength 0.71073
_diffrn_reflns_av_R_equivalents 0.0319
_diffrn_reflns_limit_h_max 36
_diffrn_reflns_limit_h_min -38
_diffrn_reflns_limit_k_max 5
_diffrn_reflns_limit_k_min -7
_diffrn_reflns_limit_l_max 21
_diffrn_reflns_limit_l_min -21
_diffrn_reflns_number 23237
_diffrn_reflns_theta_full 25.242
_diffrn_reflns_theta_max 39.999
_diffrn_reflns_theta_min 2.569
_exptl_absorpt_coefficient_mu 17.428
_exptl_absorpt_correction_T_max 0.087
_exptl_absorpt_correction_T_min 0.040
_exptl_absorpt_correction_type multi-scan
_exptl_absorpt_process_details
;
(<i>SADABS</i>; Krause <i>et al.</i>, 2015)
;
_exptl_crystal_colour colourless
_exptl_crystal_density_diffrn 2.803
_exptl_crystal_description prism
_exptl_crystal_F_000 784
_exptl_crystal_size_max 0.46
_exptl_crystal_size_mid 0.17
_exptl_crystal_size_min 0.14
_refine_diff_density_max 1.182
_refine_diff_density_min -2.384
_refine_ls_abs_structure_details
;
Refined as an inversion twin
;
_refine_ls_abs_structure_Flack 0.315(4)
_refine_ls_extinction_method none
_refine_ls_goodness_of_fit_ref 1.041
_refine_ls_hydrogen_treatment constr
_refine_ls_matrix_type full
_refine_ls_number_parameters 101
_refine_ls_number_reflns 6206
_refine_ls_number_restraints 1
_refine_ls_restrained_S_all 1.041
_refine_ls_R_factor_all 0.0204
_refine_ls_R_factor_gt 0.0181
_refine_ls_shift/su_max 0.001
_refine_ls_shift/su_mean 0.000
_refine_ls_structure_factor_coef Fsqd
_refine_ls_weighting_details 'w=1/[\s^2^(Fo^2^)+(0.0121P)^2^] where P=(Fo^2^+2Fc^2^)/3'
_refine_ls_weighting_scheme calc
_refine_ls_wR_factor_gt 0.0406
_refine_ls_wR_factor_ref 0.0412
_reflns_number_gt 5867
_reflns_number_total 6206
_reflns_threshold_expression 'I > 2\s(I)'
_cod_data_source_file wm4030sup1.cif
_cod_data_source_block I
_cod_database_code 1544528
_shelx_space_group_comment
;
The symmetry employed for this shelxl refinement is uniquely defined
by the following loop, which should always be used as a source of
symmetry information in preference to the above space-group names.
They are only intended as comments.
;

loop_
_space_group_symop_operation_xyz
'x, y, z'
'-x, -y, z+1/2'
'x+1/2, -y+1/2, z'
'-x+1/2, y+1/2, z+1/2'

loop_
_atom_site_type_symbol
_atom_site_label
_atom_site_fract_x
_atom_site_fract_y
_atom_site_fract_z
_atom_site_U_iso_or_equiv
_atom_site_adp_type
_atom_site_calc_flag
_atom_site_occupancy
Pb Pb 0.10368(2) 0.29058(2) 0.09284(2) 0.00922(2) Uani d 1
Cl Cl1 0.23177(4) 0.24529(17) 0.06240(7) 0.01151(10) Uani d 1
Cl Cl2 -0.01146(3) -0.21081(15) 0.10426(7) 0.01147(13) Uani d 1
S S2 0.09634(4) -0.20155(16) -0.08955(7) 0.00909(11) Uani d 1
S S1 0.15296(4) 0.78245(15) 0.26068(7) 0.00912(11) Uani d 1
C C1 0.10345(13) 0.6395(9) 0.3655(3) 0.0122(4) Uani d 1
C C2 0.15858(15) -0.1690(6) -0.1838(2) 0.0102(4) Uani d 1
N N3 0.21531(14) -0.2855(6) -0.1607(3) 0.0145(4) Uani d 1
H H2A 0.2453 -0.2656 -0.2088 0.017 Uiso calc 1
H H2B 0.2223 -0.3812 -0.0975 0.017 Uiso calc 1
N N1 0.04268(13) 0.5872(8) 0.3479(3) 0.0187(5) Uani d 1
H H3A 0.0195 0.5066 0.4004 0.022 Uiso calc 1
H H3B 0.0263 0.6338 0.2839 0.022 Uiso calc 1
N N2 0.12793(14) 0.5659(8) 0.4648(2) 0.0185(5) Uani d 1
H H4A 0.1043 0.4854 0.5166 0.022 Uiso calc 1
H H4B 0.1674 0.5988 0.4772 0.022 Uiso calc 1
N N4 0.14795(14) -0.0218(8) -0.2809(2) 0.0196(5) Uani d 1
H H1A 0.1780 -0.0023 -0.3289 0.024 Uiso calc 1
H H1B 0.1110 0.0543 -0.2961 0.024 Uiso calc 1

loop_
_atom_site_aniso_label
_atom_site_aniso_U_11
_atom_site_aniso_U_22
_atom_site_aniso_U_33
_atom_site_aniso_U_12
_atom_site_aniso_U_13
_atom_site_aniso_U_23
Pb 0.00719(4) 0.01007(3) 0.01040(4) 0.00009(2) 0.00000(5) -0.00047(9)
Cl1 0.0079(3) 0.0156(2) 0.0110(2) 0.00059(18) 0.0001(2) -0.00040(17)
Cl2 0.0080(2) 0.0163(2) 0.0101(4) -0.00025(15) 0.0003(2) -0.0017(2)
S2 0.0074(3) 0.0108(2) 0.0090(3) -0.00018(17) 0.0008(2) -0.00054(19)
S1 0.0080(3) 0.0107(2) 0.0086(3) -0.00211(18) 0.0000(2) 0.0005(2)
C1 0.0103(12) 0.0157(10) 0.0107(11) -0.0031(8) 0.0007(8) 0.0012(9)
C2 0.0097(11) 0.0118(9) 0.0091(10) 0.0014(7) 0.0004(9) -0.0004(7)
N3 0.0087(11) 0.0224(11) 0.0125(11) 0.0045(8) 0.0014(9) 0.0029(8)
N1 0.0075(10) 0.0341(14) 0.0146(11) -0.0044(9) -0.0003(9) 0.0046(11)
N2 0.0114(12) 0.0343(15) 0.0099(10) -0.0059(10) -0.0019(9) 0.0063(9)
N4 0.0127(12) 0.0342(14) 0.0119(11) 0.0076(10) 0.0033(9) 0.0081(10)

loop_
_atom_type_symbol
_atom_type_description
_atom_type_scat_dispersion_real
_atom_type_scat_dispersion_imag
_atom_type_scat_source
C C 0.0033 0.0016 'International Tables Vol C Tables 4.2.6.8 and 6.1.1.4'
H H 0.0000 0.0000 'International Tables Vol C Tables 4.2.6.8 and 6.1.1.4'
N N 0.0061 0.0033 'International Tables Vol C Tables 4.2.6.8 and 6.1.1.4'
Pb Pb -3.3944 10.1111 'International Tables Vol C Tables 4.2.6.8 and 6.1.1.4'
Cl Cl 0.1484 0.1585 'International Tables Vol C Tables 4.2.6.8 and 6.1.1.4'
S S 0.1246 0.1234 'International Tables Vol C Tables 4.2.6.8 and 6.1.1.4'

loop_
_geom_angle_atom_site_label_1
_geom_angle_atom_site_label_2
_geom_angle_atom_site_label_3
_geom_angle_site_symmetry_1
_geom_angle_site_symmetry_3
_geom_angle
Cl1 Pb S2 . . 84.82(2)
Cl1 Pb S2 . 1_565 90.03(2)
S2 Pb S2 . 1_565 85.36(2)
Cl1 Pb S1 . . 77.79(2)
S2 Pb S1 . . 162.54(2)
S2 Pb S1 1_565 . 93.035(19)
Cl1 Pb S1 . 1_545 72.76(2)
S2 Pb S1 . 1_545 93.01(2)
S2 Pb S1 1_565 1_545 162.79(2)
S1 Pb S1 . 1_545 83.40(2)
Cl1 Pb Cl2 . . 136.433(18)
S2 Pb Cl2 . . 64.09(2)
S2 Pb Cl2 1_565 . 115.26(2)
S1 Pb Cl2 . . 131.19(2)
S1 Pb Cl2 1_545 . 78.92(2)
C2 S2 Pb . . 112.77(10)
C2 S2 Pb . 1_545 118.89(10)
Pb S2 Pb . 1_545 85.36(2)
C1 S1 Pb . . 92.99(11)
C1 S1 Pb . 1_565 119.38(11)
Pb S1 Pb . 1_565 83.40(2)
N1 C1 N2 . . 119.1(3)
N1 C1 S1 . . 121.9(3)
N2 C1 S1 . . 118.9(2)
N3 C2 N4 . . 119.9(3)
N3 C2 S2 . . 122.0(2)
N4 C2 S2 . . 118.2(2)
C2 N3 H2A . . 120.0
C2 N3 H2B . . 120.0
H2A N3 H2B . . 120.0
C1 N1 H3A . . 120.0
C1 N1 H3B . . 120.0
H3A N1 H3B . . 120.0
C1 N2 H4A . . 120.0
C1 N2 H4B . . 120.0
H4A N2 H4B . . 120.0
C2 N4 H1A . . 120.0
C2 N4 H1B . . 120.0
H1A N4 H1B . . 120.0

loop_
_geom_bond_atom_site_label_1
_geom_bond_atom_site_label_2
_geom_bond_site_symmetry_2
_geom_bond_distance
Pb Cl1 . 2.7451(8)
Pb S2 . 2.9494(7)
Pb S2 1_565 2.9923(7)
Pb S1 . 3.0057(7)
Pb S1 1_545 3.0494(7)
Pb Cl2 . 3.1708(7)
S2 C2 . 1.739(3)
S2 Pb 1_545 2.9924(7)
S1 C1 . 1.732(3)
S1 Pb 1_565 3.0493(7)
C1 N1 . 1.322(4)
C1 N2 . 1.328(4)
C2 N3 . 1.320(4)
C2 N4 . 1.323(4)
N3 H2A . 0.8600
N3 H2B . 0.8600
N1 H3A . 0.8600
N1 H3B . 0.8600
N2 H4A . 0.8600
N2 H4B . 0.8600
N4 H1A . 0.8600
N4 H1B . 0.8600

loop_
_geom_hbond_atom_site_label_D
_geom_hbond_atom_site_label_H
_geom_hbond_atom_site_label_A
_geom_hbond_site_symmetry_A
_geom_hbond_distance_DH
_geom_hbond_distance_HA
_geom_hbond_distance_DA
_geom_hbond_angle_DHA
_geom_hbond_publ_flag
N4 H1A Cl1 4_544 0.8600 2.5300 3.299(3) 150.00 yes
N4 H1B Cl2 2_554 0.8600 2.5000 3.336(3) 163.00 yes
N3 H2A Cl1 4_544 0.8600 2.7800 3.494(4) 142.00 yes
N3 H2A S1 4_534 0.8600 2.8500 3.421(3) 126.00 yes
N3 H2B Cl1 1_545 0.8600 2.4400 3.285(3) 168.00 yes
N1 H3A Cl2 2_555 0.8600 2.7200 3.480(4) 149.00 yes
N1 H3A S2 2_555 0.8600 2.7500 3.414(3) 135.00 yes
N1 H3B Cl2 1_565 0.8600 2.3700 3.232(4) 175.00 yes
N2 H4A Cl2 2_555 0.8600 2.4900 3.304(3) 159.00 yes
N2 H4B Cl1 4_555 0.8600 2.4400 3.275(3) 164.00 yes

_cod_database_fobs_code 1544528
